data_1001807
loop_
_publ_author_name
'Ledain, S'
'Leclaire, A'
'Borel, M M'
'Raveau, B'

_publ_section_title
;
A Mo(V) monophosphate with an original tridimensional framework: Li2 Na
(Mo O)2 (P O4)3
;
_journal_coden_ASTM JSSCBI
_journal_name_full 'Journal of Solid State Chemistry'
_journal_page_first 298
_journal_page_last 302
_journal_paper_doi 10.1006/jssc.1996.7255
_journal_volume 129
_journal_year 1997
_chemical_formula_structural 'Li2 Na (Mo O)2 (P O4)3'
_chemical_formula_sum 'Li2 Mo2 Na O14 P3'
_chemical_name_systematic
;
Dilithium sodium bis(oxomolybdenum(V)) tris(phosphate(V))
;
_space_group_IT_number 15
_symmetry_cell_setting monoclinic
_symmetry_Int_Tables_number 15
_symmetry_space_group_name_Hall '-C 2yc'
_symmetry_space_group_name_H-M 'C 1 2/c 1'
_cell_angle_alpha 90
_cell_angle_beta 107.994(7)
_cell_angle_gamma 90
_cell_formula_units_Z 8
_cell_length_a 15.668(1)
_cell_length_b 8.135(1)
_cell_length_c 17.74699(200)
_cell_volume 2151.4
_refine_ls_R_factor_all 0.034
_cod_database_code 1001807

loop_
_symmetry_equiv_pos_as_xyz
x,y,z
-x,y,1/2-z
-x,-y,-z
x,-y,1/2+z
1/2+x,1/2+y,z
1/2-x,1/2+y,1/2-z
1/2-x,1/2-y,-z
1/2+x,1/2-y,1/2+z

loop_
_atom_site_label
_atom_site_type_symbol
_atom_site_symmetry_multiplicity
_atom_site_Wyckoff_symbol
_atom_site_fract_x
_atom_site_fract_y
_atom_site_fract_z
_atom_site_occupancy
_atom_site_attached_hydrogens
_atom_site_calc_flag
Mo1 Mo5+ 8 f 0.16963(3) 0.26173(7) 0.84046(3) 1. 0 d
Mo2 Mo5+ 8 f 0.92815(3) 0.22894(7) 0.93942(3) 1. 0 d
P1 P5+ 8 f 0.1394(1) 0.1133(2) 0.01185(9) 1. 0 d
P2 P5+ 8 f -0.0395(1) 0.4492(2) 0.1108(1) 1. 0 d
P3 P5+ 8 f 0.2461(1) 0.6024(2) 0.19354(9) 1. 0 d
Li1 Li1+ 8 f 0.108(1) 0.185(2) 0.1452(9) 1. 0 d
Li2 Li1+ 8 f 0.1201(8) 0.397(2) 0.2583(7) 1. 0 d
Na1 Na1+ 4 d 0.25 0.25 0.5 1. 0 d
Na2 Na1+ 4 e 0. 0.0981(5) 0.25 1. 0 d
O1 O2- 8 f 0.0812(3) 0.1485(6) 0.7944(3) 1. 0 d
O2 O2- 8 f 0.2954(3) 0.3655(5) -0.0948(2) 1. 0 d
O3 O2- 8 f 0.1720(3) 0.1899(6) -0.0517(3) 1. 0 d
O4 O2- 8 f 0.1079(3) 0.4770(5) 0.8509(3) 1. 0 d
O5 O2- 8 f 0.2555(3) 0.0809(6) 0.8291(3) 1. 0 d
O6 O2- 8 f 0.1852(3) 0.3896(6) 0.7482(2) 1. 0 d
O7 O2- 8 f -0.0648(3) 0.0783(5) 0.8769(3) 1. 0 d
O8 O2- 8 f -0.0902(3) 0.3849(5) 0.0289(3) 1. 0 d
O9 O2- 8 f 0.8753(3) 0.0727(5) 0.0055(3) 1. 0 d
O10 O2- 8 f -0.0268(3) 0.4153(6) 0.8940(3) 1. 0 d
O11 O2- 8 f 0.7988(3) 0.2963(5) 0.8826(2) 1. 0 d
O12 O2- 8 f 0.0524(3) 0.1949(5) 0.0165(3) 1. 0 d
O13 O2- 8 f 0.0133(3) 0.3189(5) 0.1665(2) 1. 0 d
O14 O2- 8 f 0.3385(3) 0.6700(5) 0.2340(3) 1. 0 d

loop_
_atom_type_symbol
_atom_type_oxidation_number
Mo5+ 5.000
P5+ 5.000
Li1+ 1.000
Na1+ 1.000
O2- -2.000
